data_1554001
loop_
_publ_author_name
'Pati, Avik Kumar'
'Gharpure, Santosh J.'
'Mishra, Ashok K.'

_publ_section_title
;
 Contrasting Solid-State Fluorescence of Diynes with Small and Large Aryl
 Substituents: Crystal Packing Dependence and Stimuli-Responsive
 Fluorescence Switching.
;
_journal_issue 42
_journal_name_full 'The journal of physical chemistry. A'
_journal_page_first 10481
_journal_page_last 10493
_journal_paper_doi 10.1021/acs.jpca.5b08445
_journal_volume 119
_journal_year 2015
_chemical_formula_sum 'C17 H12 O'
_chemical_formula_weight 232.27
_space_group_crystal_system monoclinic
_space_group_IT_number 14
_space_group_name_Hall '-P 2ybc'
_space_group_name_H-M_alt 'P 1 21/c 1'
_atom_sites_solution_hydrogens geom
_audit_creation_method SHELXL-2013
_cell_angle_alpha 90
_cell_angle_beta 101.943(2)
_cell_angle_gamma 90
_cell_formula_units_Z 4
_cell_length_a 13.8324(9)
_cell_length_b 9.3533(6)
_cell_length_c 10.2395(4)
_cell_measurement_reflns_used 2066
_cell_measurement_temperature 296(2)
_cell_measurement_theta_max 23.30
_cell_measurement_theta_min 2.65
_cell_volume 1296.10(13)
_computing_cell_refinement 'APEXII/SAINT (Bruker, 2004)'
_computing_data_collection 'APEXII (Bruker, 2004)'
_computing_data_reduction 'SAINT/XPREP (Bruker, 2004)'
_computing_molecular_graphics 'ORTEP3 (Farrugia, 1997) and Mercury (Bruno et al., 2002)'
_computing_publication_material 'SHELXL-97 (Sheldrick, 2013)'
_computing_structure_refinement 'SHELXL-97 (Sheldrick, 2013)'
_computing_structure_solution 'SHELXS-97 (Sheldrick, 1997)'
_diffrn_ambient_temperature 296(2)
_diffrn_measured_fraction_theta_full 0.820
_diffrn_measured_fraction_theta_max 0.995
_diffrn_measurement_device_type 'Bruker kappa APEX-II CCD Diffractometer'
_diffrn_measurement_method '\f and \w scans'
_diffrn_radiation_type MoK\a
_diffrn_radiation_wavelength 0.71073
_diffrn_reflns_av_R_equivalents 0.0229
_diffrn_reflns_av_unetI/netI 0.0211
_diffrn_reflns_Laue_measured_fraction_full 0.820
_diffrn_reflns_Laue_measured_fraction_max 0.995
_diffrn_reflns_limit_h_max 15
_diffrn_reflns_limit_h_min -15
_diffrn_reflns_limit_k_max 10
_diffrn_reflns_limit_k_min -10
_diffrn_reflns_limit_l_max 9
_diffrn_reflns_limit_l_min -11
_diffrn_reflns_number 7428
_diffrn_reflns_point_group_measured_fraction_full 0.820
_diffrn_reflns_point_group_measured_fraction_max 0.995
_diffrn_reflns_theta_full 25.242
_diffrn_reflns_theta_max 23.551
_diffrn_reflns_theta_min 2.647
_exptl_absorpt_coefficient_mu 0.073
_exptl_absorpt_correction_T_max 0.9891
_exptl_absorpt_correction_T_min 0.9654
_exptl_absorpt_correction_type multi-scan
_exptl_absorpt_process_details 'SADABS (Bruker, 2004)'
_exptl_crystal_colour colourless
_exptl_crystal_density_diffrn 1.190
_exptl_crystal_description Block
_exptl_crystal_F_000 488
_exptl_crystal_size_max 0.250
_exptl_crystal_size_mid 0.200
_exptl_crystal_size_min 0.150
_refine_diff_density_max 0.101
_refine_diff_density_min -0.106
_refine_diff_density_rms 0.024
_refine_ls_extinction_coef 0.009(3)
_refine_ls_extinction_expression Fc^*^=kFc[1+0.001xFc^2^\l^3^/sin(2\q)]^-1/4^
_refine_ls_extinction_method SHELXL
_refine_ls_goodness_of_fit_ref 0.970
_refine_ls_hydrogen_treatment constr
_refine_ls_matrix_type full
_refine_ls_number_parameters 165
_refine_ls_number_reflns 1922
_refine_ls_number_restraints 0
_refine_ls_restrained_S_all 0.970
_refine_ls_R_factor_all 0.0622
_refine_ls_R_factor_gt 0.0376
_refine_ls_shift/su_max 0.000
_refine_ls_shift/su_mean 0.000
_refine_ls_structure_factor_coef Fsqd
_refine_ls_weighting_details 'w=1/[\s^2^(Fo^2^)+(0.1000P)^2^] where P=(Fo^2^+2Fc^2^)/3'
_refine_ls_weighting_scheme calc
_refine_ls_wR_factor_gt 0.1175
_refine_ls_wR_factor_ref 0.1454
_reflns_Friedel_coverage 0.000
_reflns_number_gt 1317
_reflns_number_total 1922
_reflns_threshold_expression 'I > 2\s(I)'
_cod_data_source_file Avik_CIF_1.cif
_cod_data_source_block ak1
_cod_original_sg_symbol_H-M 'P 21/c'
_cod_database_code 1554001
_shelx_space_group_comment
; 
The symmetry employed for this shelxl refinement is uniquely defined 
by the following loop, which should always be used as a source of 
symmetry information in preference to the above space-group names. 
They are only intended as comments. 
;
_shelx_estimated_absorpt_t_min 0.982
_shelx_estimated_absorpt_t_max 0.989
_shelxl_version_number 2013-3

loop_
_space_group_symop_operation_xyz
'x, y, z'
'-x, y+1/2, -z+1/2'
'-x, -y, -z'
'x, -y-1/2, z-1/2'

loop_
_atom_site_label
_atom_site_type_symbol
_atom_site_fract_x
_atom_site_fract_y
_atom_site_fract_z
_atom_site_U_iso_or_equiv
_atom_site_adp_type
_atom_site_occupancy
_atom_site_site_symmetry_order
_atom_site_calc_flag
_atom_site_refinement_flags_posn
_atom_site_refinement_flags_adp
C1 C 0.17197(14) 0.2286(2) 0.23266(17) 0.0714(6) Uani 1 1 d . .
H1 H 0.2245 0.2926 0.2422 0.086 Uiso 1 1 calc R U
C2 C 0.09104(18) 0.2452(3) 0.12997(19) 0.0856(7) Uani 1 1 d . .
H2 H 0.0892 0.3203 0.0700 0.103 Uiso 1 1 calc R U
C3 C 0.01291(17) 0.1517(3) 0.11548(19) 0.0896(7) Uani 1 1 d . .
H3 H -0.0415 0.1634 0.0459 0.107 Uiso 1 1 calc R U
C4 C 0.01543(16) 0.0418(3) 0.2034(2) 0.0894(7) Uani 1 1 d . .
H4 H -0.0376 -0.0211 0.1943 0.107 Uiso 1 1 calc R U
C5 C 0.09573(14) 0.0238(2) 0.30481(18) 0.0749(6) Uani 1 1 d . .
H5 H 0.0971 -0.0522 0.3637 0.090 Uiso 1 1 calc R U
C6 C 0.17506(13) 0.11693(19) 0.32146(15) 0.0592(5) Uani 1 1 d . .
C7 C 0.25802(14) 0.09935(19) 0.42989(18) 0.0649(5) Uani 1 1 d . .
C8 C 0.32567(14) 0.0885(2) 0.52343(18) 0.0654(5) Uani 1 1 d . .
C9 C 0.40199(13) 0.0817(2) 0.63353(18) 0.0651(5) Uani 1 1 d . .
C10 C 0.46688(13) 0.0811(2) 0.73080(18) 0.0645(5) Uani 1 1 d . .
C11 C 0.54474(12) 0.08508(18) 0.84724(15) 0.0563(5) Uani 1 1 d . .
C12 C 0.54415(13) 0.1868(2) 0.94563(17) 0.0646(5) Uani 1 1 d . .
H12 H 0.4924 0.2520 0.9356 0.078 Uiso 1 1 calc R U
C13 C 0.61861(13) 0.19321(19) 1.05783(16) 0.0638(5) Uani 1 1 d . .
H13 H 0.6170 0.2621 1.1228 0.077 Uiso 1 1 calc R U
C14 C 0.69554(12) 0.09700(18) 1.07326(15) 0.0578(5) Uani 1 1 d . .
C15 C 0.69732(14) -0.0046(2) 0.97589(17) 0.0698(5) Uani 1 1 d . .
H15 H 0.7495 -0.0691 0.9859 0.084 Uiso 1 1 calc R U
C16 C 0.62313(14) -0.0109(2) 0.86497(17) 0.0678(5) Uani 1 1 d . .
H16 H 0.6251 -0.0803 0.8005 0.081 Uiso 1 1 calc R U
C17 C 0.77434(16) 0.1918(2) 1.28555(17) 0.0876(7) Uani 1 1 d . .
H17A H 0.7737 0.2874 1.2513 0.131 Uiso 1 1 calc R U
H17B H 0.8332 0.1775 1.3528 0.131 Uiso 1 1 calc R U
H17C H 0.7173 0.1774 1.3239 0.131 Uiso 1 1 calc R U
O1 O 0.77258(9) 0.09278(15) 1.18022(12) 0.0807(5) Uani 1 1 d . .

loop_
_atom_site_aniso_label
_atom_site_aniso_U_11
_atom_site_aniso_U_22
_atom_site_aniso_U_33
_atom_site_aniso_U_23
_atom_site_aniso_U_13
_atom_site_aniso_U_12
C1 0.0674(12) 0.0746(14) 0.0746(12) 0.0037(10) 0.0206(10) 0.0039(10)
C2 0.0913(17) 0.0943(17) 0.0748(13) 0.0164(11) 0.0254(12) 0.0239(14)
C3 0.0756(16) 0.1117(19) 0.0752(14) -0.0063(13) 0.0014(11) 0.0198(14)
C4 0.0704(14) 0.0996(18) 0.0918(14) -0.0062(13) 0.0023(11) -0.0090(12)
C5 0.0685(13) 0.0766(14) 0.0772(11) 0.0022(10) 0.0097(10) -0.0075(11)
C6 0.0556(11) 0.0651(12) 0.0584(10) -0.0048(8) 0.0151(8) 0.0043(9)
C7 0.0620(12) 0.0656(13) 0.0681(11) -0.0024(9) 0.0156(10) -0.0018(9)
C8 0.0617(12) 0.0665(13) 0.0686(11) 0.0045(9) 0.0147(10) -0.0031(9)
C9 0.0586(12) 0.0662(13) 0.0698(11) 0.0071(9) 0.0117(10) -0.0025(9)
C10 0.0599(12) 0.0646(13) 0.0705(11) 0.0097(9) 0.0170(10) -0.0040(9)
C11 0.0504(10) 0.0572(12) 0.0624(10) 0.0087(8) 0.0142(8) -0.0029(8)
C12 0.0584(11) 0.0649(13) 0.0724(11) 0.0052(9) 0.0179(9) 0.0147(9)
C13 0.0664(11) 0.0609(12) 0.0664(10) -0.0053(8) 0.0192(9) 0.0080(9)
C14 0.0511(10) 0.0591(12) 0.0629(10) 0.0017(8) 0.0112(8) 0.0009(9)
C15 0.0613(12) 0.0669(13) 0.0788(11) -0.0073(10) 0.0092(9) 0.0169(9)
C16 0.0718(12) 0.0609(12) 0.0697(11) -0.0068(9) 0.0124(9) 0.0084(10)
C17 0.0909(15) 0.0918(17) 0.0759(12) -0.0142(11) 0.0074(11) -0.0108(12)
O1 0.0660(9) 0.0904(11) 0.0791(8) -0.0127(7) -0.0001(7) 0.0101(7)

loop_
_atom_type_symbol
_atom_type_description
_atom_type_scat_dispersion_real
_atom_type_scat_dispersion_imag
_atom_type_scat_source
C C 0.0033 0.0016 'International Tables Vol C Tables 4.2.6.8 and 6.1.1.4'
H H 0.0000 0.0000 'International Tables Vol C Tables 4.2.6.8 and 6.1.1.4'
O O 0.0106 0.0060 'International Tables Vol C Tables 4.2.6.8 and 6.1.1.4'

loop_
_geom_angle_atom_site_label_1
_geom_angle_atom_site_label_2
_geom_angle_atom_site_label_3
_geom_angle
C2 C1 C6 119.88(19)
C2 C1 H1 120.1
C6 C1 H1 120.1
C3 C2 C1 120.5(2)
C3 C2 H2 119.8
C1 C2 H2 119.8
C4 C3 C2 119.80(19)
C4 C3 H3 120.1
C2 C3 H3 120.1
C3 C4 C5 120.1(2)
C3 C4 H4 120.0
C5 C4 H4 120.0
C4 C5 C6 121.08(19)
C4 C5 H5 119.5
C6 C5 H5 119.5
C1 C6 C5 118.66(16)
C1 C6 C7 120.57(17)
C5 C6 C7 120.76(16)
C8 C7 C6 177.37(18)
C7 C8 C9 177.32(19)
C10 C9 C8 177.25(19)
C9 C10 C11 178.27(19)
C12 C11 C16 118.02(15)
C12 C11 C10 120.40(16)
C16 C11 C10 121.58(16)
C13 C12 C11 121.36(16)
C13 C12 H12 119.3
C11 C12 H12 119.3
C12 C13 C14 119.61(15)
C12 C13 H13 120.2
C14 C13 H13 120.2
O1 C14 C13 124.66(15)
O1 C14 C15 115.66(15)
C13 C14 C15 119.68(15)
C16 C15 C14 120.53(16)
C16 C15 H15 119.7
C14 C15 H15 119.7
C15 C16 C11 120.80(16)
C15 C16 H16 119.6
C11 C16 H16 119.6
O1 C17 H17A 109.5
O1 C17 H17B 109.5
H17A C17 H17B 109.5
O1 C17 H17C 109.5
H17A C17 H17C 109.5
H17B C17 H17C 109.5
C14 O1 C17 118.71(15)

loop_
_geom_bond_atom_site_label_1
_geom_bond_atom_site_label_2
_geom_bond_distance
C1 C2 1.377(3)
C1 C6 1.380(3)
C1 H1 0.9300
C2 C3 1.374(3)
C2 H2 0.9300
C3 C4 1.362(3)
C3 H3 0.9300
C4 C5 1.365(3)
C4 H4 0.9300
C5 C6 1.383(3)
C5 H5 0.9300
C6 C7 1.432(2)
C7 C8 1.197(2)
C8 C9 1.377(3)
C9 C10 1.195(2)
C10 C11 1.432(2)
C11 C12 1.387(2)
C11 C16 1.390(2)
C12 C13 1.376(2)
C12 H12 0.9300
C13 C14 1.377(2)
C13 H13 0.9300
C14 O1 1.3614(18)
C14 C15 1.381(2)
C15 C16 1.365(2)
C15 H15 0.9300
C16 H16 0.9300
C17 O1 1.418(2)
C17 H17A 0.9600
C17 H17B 0.9600
C17 H17C 0.9600

loop_
_geom_torsion_atom_site_label_1
_geom_torsion_atom_site_label_2
_geom_torsion_atom_site_label_3
_geom_torsion_atom_site_label_4
_geom_torsion
C6 C1 C2 C3 0.3(3)
C1 C2 C3 C4 0.1(3)
C2 C3 C4 C5 -0.6(3)
C3 C4 C5 C6 0.8(3)
C2 C1 C6 C5 -0.1(3)
C2 C1 C6 C7 -179.09(16)
C4 C5 C6 C1 -0.4(3)
C4 C5 C6 C7 178.54(16)
C16 C11 C12 C13 0.0(2)
C10 C11 C12 C13 -179.49(15)
C11 C12 C13 C14 0.0(2)
C12 C13 C14 O1 -179.53(15)
C12 C13 C14 C15 0.2(3)
O1 C14 C15 C16 179.32(15)
C13 C14 C15 C16 -0.4(3)
C14 C15 C16 C11 0.4(3)
C12 C11 C16 C15 -0.2(3)
C10 C11 C16 C15 179.24(16)
C13 C14 O1 C17 1.2(2)
C15 C14 O1 C17 -178.52(17)
